data_7133926
loop_
_publ_author_name
'Wang, Yue'
'Wei, Xingfu'
'Xue, Aiqi'
'Huang, Yue'
'Qu, Jingping'
'Wang, Baomin'

_publ_section_title
;
 Construction of atropisomeric benzoxepinone-embedded styrenes <i>via</i>
 intramolecular [3+2] cycloaddition and catalytic kinetic resolution.
;
_journal_issue 88
_journal_name_full 'Chemical communications (Cambridge, England)'
_journal_page_first 12864
_journal_page_last 12867
_journal_paper_doi 10.1039/d4cc04394d
_journal_volume 60
_journal_year 2024
_chemical_formula_moiety 'C45 H33 N3 O4'
_chemical_formula_sum 'C45 H33 N3 O4'
_chemical_formula_weight 679.74
_space_group_crystal_system triclinic
_space_group_IT_number 2
_space_group_name_Hall '-P 1'
_space_group_name_H-M_alt 'P -1'
_atom_sites_solution_hydrogens mixed
_atom_sites_solution_primary dual
_audit_creation_date 2023-08-04
_audit_creation_method
;
Olex2 1.3
(compiled 2020.11.12 svn.r5f609507 for OlexSys, GUI svn.r6408)
;
_audit_update_record
;
2023-08-04 deposited with the CCDC.	2024-10-06 downloaded from the CCDC.
;
_cell_angle_alpha 86.314(2)
_cell_angle_beta 80.905(2)
_cell_angle_gamma 81.884(2)
_cell_formula_units_Z 2
_cell_length_a 9.5254(9)
_cell_length_b 11.8656(11)
_cell_length_c 17.5066(16)
_cell_measurement_reflns_used 9913
_cell_measurement_temperature 296.0
_cell_measurement_theta_max 27.361
_cell_measurement_theta_min 2.321
_cell_volume 1932.4(3)
_computing_cell_refinement 'SAINT V8.40A (Bruker, 2019)'
_computing_data_reduction 'SAINT V8.40A (Bruker, 2019)'
_computing_molecular_graphics 'Olex2 1.3 (Dolomanov et al., 2009)'
_computing_publication_material 'Olex2 1.3 (Dolomanov et al., 2009)'
_computing_structure_refinement 'SHELXL 2018/3 (Sheldrick, 2015)'
_computing_structure_solution 'SHELXT 2018/2 (Sheldrick, 2018)'
_diffrn_ambient_temperature 296.0
_diffrn_measured_fraction_theta_full 0.983
_diffrn_measured_fraction_theta_max 0.983
_diffrn_measurement_device_type 'CCD area detector'
_diffrn_measurement_method 'phi and omega scans'
_diffrn_radiation_monochromator graphite
_diffrn_radiation_type MoK\a
_diffrn_radiation_wavelength 0.71073
_diffrn_reflns_av_R_equivalents 0.0548
_diffrn_reflns_av_unetI/netI 0.0550
_diffrn_reflns_Laue_measured_fraction_full 0.983
_diffrn_reflns_Laue_measured_fraction_max 0.983
_diffrn_reflns_limit_h_max 11
_diffrn_reflns_limit_h_min -11
_diffrn_reflns_limit_k_max 14
_diffrn_reflns_limit_k_min -13
_diffrn_reflns_limit_l_max 20
_diffrn_reflns_limit_l_min -20
_diffrn_reflns_number 25538
_diffrn_reflns_point_group_measured_fraction_full 0.983
_diffrn_reflns_point_group_measured_fraction_max 0.983
_diffrn_reflns_theta_full 24.998
_diffrn_reflns_theta_max 24.998
_diffrn_reflns_theta_min 2.140
_diffrn_source_current 50.0
_diffrn_source_power 2.5
_diffrn_source_voltage 50.0
_exptl_absorpt_coefficient_mu 0.075
_exptl_absorpt_correction_T_max 0.7456
_exptl_absorpt_correction_T_min 0.3384
_exptl_absorpt_correction_type none
_exptl_absorpt_process_details
;
SADABS-2016/2 (Bruker,2016/2) was used for absorption correction.
wR2(int) was 0.1548 before and 0.0729 after correction.
The Ratio of minimum to maximum transmission is 0.4539.
The \l/2 correction factor is Not present.
;
_exptl_crystal_colour colourless
_exptl_crystal_colour_primary colourless
_exptl_crystal_density_diffrn 1.168
_exptl_crystal_description block
_exptl_crystal_F_000 712
_exptl_crystal_size_max 0.26
_exptl_crystal_size_mid 0.23
_exptl_crystal_size_min 0.21
_refine_diff_density_max 0.288
_refine_diff_density_min -0.259
_refine_diff_density_rms 0.060
_refine_ls_extinction_method none
_refine_ls_goodness_of_fit_ref 1.094
_refine_ls_hydrogen_treatment mixed
_refine_ls_matrix_type full
_refine_ls_number_parameters 536
_refine_ls_number_reflns 6696
_refine_ls_number_restraints 432
_refine_ls_restrained_S_all 1.096
_refine_ls_R_factor_all 0.1104
_refine_ls_R_factor_gt 0.0770
_refine_ls_shift/su_max 0.000
_refine_ls_shift/su_mean 0.000
_refine_ls_structure_factor_coef Fsqd
_refine_ls_weighting_details 'w=1/[\s^2^(Fo^2^)+(0.1277P)^2^+1.0271P] where P=(Fo^2^+2Fc^2^)/3'
_refine_ls_weighting_scheme calc
_refine_ls_wR_factor_gt 0.2227
_refine_ls_wR_factor_ref 0.2382
_reflns_Friedel_coverage 0.000
_reflns_number_gt 4557
_reflns_number_total 6696
_reflns_threshold_expression 'I > 2\s(I)'
_cod_data_source_file d4cc04394d2.cif
_cod_data_source_block 1
_cod_database_code 7133926
_shelx_shelxl_version_number 2018/3
_shelx_space_group_comment
;
The symmetry employed for this shelxl refinement is uniquely defined
by the following loop, which should always be used as a source of
symmetry information in preference to the above space-group names.
They are only intended as comments.
;
_shelx_estimated_absorpt_t_max 0.984
_shelx_estimated_absorpt_t_min 0.981
_olex2_refinement_description
;
1. Fixed Uiso
 At 1.2 times of:
  All C(H) groups
 At 1.5 times of:
  All C(H,H,H) groups
2. Uiso/Uaniso restraints and constraints
C00L \\sim C01C \\sim C01H \\sim C01D \\sim C015 \\sim C00U \\sim C6 \\sim C7
\\sim C0 \\sim C9 \\sim C01I \\sim C10: within 2A with sigma of 0.01 and sigma
for terminal atoms of 0.02 within 2A
C01E \\sim C01F \\sim C01G \\sim C00V \\sim C1 \\sim C8 \\sim C2 \\sim C5 \\sim
C4 \\sim C3 \\sim C8A \\sim C1A: within 2A with sigma of 0.01 and sigma for
terminal atoms of 0.02 within 2A
3. Rigid body (RIGU) restrains
 C00V, C01E, C01F, C01G, C1, C8
 with sigma for 1-2 distances of 0.001 and sigma for 1-3 distances of 0.001
 C00U, C015, C01C, C01D, C01H, C00L
 with sigma for 1-2 distances of 0.001 and sigma for 1-3 distances of 0.001
4. Others
 Sof(C2)=Sof(C5)=Sof(H5)=Sof(C4)=Sof(H4)=Sof(C3)=Sof(H3)=Sof(C8A)=Sof(H8A)=
 Sof(C1A)=Sof(H1A)=1-FVAR(1)
 Sof(C01E)=Sof(H01G)=Sof(C01F)=Sof(H01I)=Sof(C01G)=Sof(H01J)=Sof(C00V)=Sof(C1)=
 Sof(H1)=Sof(C8)=Sof(H8)=FVAR(1)
 Sof(C6)=Sof(C7)=Sof(H7)=Sof(C0)=Sof(H0)=Sof(C9)=Sof(H9)=Sof(C01I)=Sof(H01K)=
 Sof(C10)=Sof(H10)=1-FVAR(2)
 Sof(C00L)=Sof(C01C)=Sof(H01C)=Sof(C01H)=Sof(H01H)=Sof(C01D)=Sof(H01D)=
 Sof(C015)=Sof(H015)=Sof(C00U)=Sof(H00U)=FVAR(2)
5.a Ternary CH refined with riding coordinates:
 C008(H008), C009(H009), C00C(H00C)
5.b Aromatic/amide H refined with riding coordinates:
 C00B(H00B), C01C(H01C), C01H(H01H), C01D(H01D), C015(H015), C00U(H00U),
 C00O(H00O), C00P(H00P), C00Q(H00Q), C00S(H00S), C00W(H00W), C00X(H00X),
 C00Y(H00Y), C00Z(H00Z), C010(H010), C012(H012), C013(H013), C014(H014),
 C017(H017), C019(H019), C01A(H01A), C01E(H01G), C01F(H01I), C01G(H01J), C1(H1),
  C8(H8), C5(H5), C4(H4), C3(H3), C8A(H8A), C1A(H1A), C7(H7), C0(H0), C9(H9),
 C01I(H01K), C10(H10)
5.c Fitted hexagon refined as free rotating group:
 C00L(C01C,C01H,C01D,C015,C00U), C01E(C01F,C01G,C00V,C1,C8), C2(C5,C4,C3,C8A,
 C1A), C6(C7,C0,C9,C01I,C10)
5.d Idealised Me refined as rotating group:
 C01B(H01B,H01E,H01F)
;
_smtbx_masks_void_probe_radius 1.2
_smtbx_masks_void_truncation_radius 1.2
_olex2_submission_special_instructions 'No special instructions were received'

loop_
_space_group_symop_operation_xyz
'x, y, z'
'-x, -y, -z'

loop_
_atom_site_label
_atom_site_type_symbol
_atom_site_fract_x
_atom_site_fract_y
_atom_site_fract_z
_atom_site_U_iso_or_equiv
_atom_site_adp_type
_atom_site_occupancy
_atom_site_site_symmetry_order
_atom_site_calc_flag
_atom_site_refinement_flags_posn
_atom_site_refinement_flags_adp
_atom_site_refinement_flags_occupancy
_atom_site_disorder_assembly
_atom_site_disorder_group
O001 O 0.4340(2) 0.19160(17) 0.51861(11) 0.0410(5) Uani 1 1 d . . . . .
O002 O 0.5631(3) 0.2967(2) 0.43821(14) 0.0615(7) Uani 1 1 d . . . . .
O003 O 0.1824(3) 0.21175(19) 0.24309(13) 0.0532(6) Uani 1 1 d . . . . .
N004 N 0.2197(3) 0.3948(2) 0.35450(13) 0.0350(6) Uani 1 1 d . . . . .
N005 N 0.2321(3) 0.3656(2) 0.16112(14) 0.0419(6) Uani 1 1 d . . . . .
O006 O 0.5142(3) 0.0891(2) 0.27413(14) 0.0681(8) Uani 1 1 d . . . . .
N007 N 0.2967(3) 0.4647(2) 0.16329(15) 0.0437(7) Uani 1 1 d . . . . .
C008 C 0.4338(3) 0.2804(2) 0.30876(16) 0.0329(6) Uani 1 1 d . . . . .
H008 H 0.507416 0.326406 0.317047 0.040 Uiso 1 1 calc R U . . .
C009 C 0.3710(3) 0.2310(2) 0.38722(15) 0.0311(6) Uani 1 1 d . . . . .
H009 H 0.367469 0.149536 0.382823 0.037 Uiso 1 1 calc R U . . .
C00A C 0.1769(3) 0.2028(2) 0.53400(16) 0.0326(6) Uani 1 1 d . . . . .
C00B C 0.1570(3) 0.4174(2) 0.51829(16) 0.0353(7) Uani 1 1 d . . . . .
H00B H 0.161626 0.477013 0.481202 0.042 Uiso 1 1 calc R U . . .
C00C C 0.2152(3) 0.2930(2) 0.40499(15) 0.0307(6) Uani 1 1 d . . . . .
H00C H 0.148846 0.246107 0.389141 0.037 Uiso 1 1 calc R U . . .
C00D C 0.3066(3) 0.3626(2) 0.28085(16) 0.0334(7) Uani 1 1 d . . . . .
C00E C 0.1740(3) 0.3143(2) 0.48996(16) 0.0316(6) Uani 1 1 d . . . . .
C00F C 0.0518(3) 0.1499(2) 0.56014(17) 0.0386(7) Uani 1 1 d . . . . .
C00G C 0.1323(3) 0.4522(2) 0.59884(17) 0.0360(7) Uani 1 1 d . . . . .
C00H C 0.4625(3) 0.2454(3) 0.44831(17) 0.0376(7) Uani 1 1 d . . . . .
C00I C 0.3399(3) 0.4653(2) 0.22927(17) 0.0366(7) Uani 1 1 d . . . . .
C00J C 0.3070(3) 0.1432(2) 0.54189(16) 0.0356(7) Uani 1 1 d . . . . .
C00K C 0.5044(3) 0.1880(3) 0.25255(17) 0.0408(7) Uani 1 1 d . . . . .
C00L C 0.4167(6) 0.5576(5) 0.2463(4) 0.0459(13) Uani 0.591(10) 1 d G U P A 1
C01C C 0.4680(8) 0.6319(5) 0.1872(3) 0.0637(16) Uani 0.591(10) 1 d G U P A 1
H01C H 0.451247 0.624765 0.136916 0.076 Uiso 0.591(10) 1 calc R U P A 1
C01H C 0.5443(9) 0.7169(5) 0.2032(4) 0.0782(17) Uani 0.591(10) 1 d G U P A 1
H01H H 0.578592 0.766654 0.163650 0.094 Uiso 0.591(10) 1 calc R U P A 1
C01D C 0.5693(8) 0.7276(6) 0.2783(4) 0.0806(17) Uani 0.591(10) 1 d G U P A 1
H01D H 0.620334 0.784487 0.289057 0.097 Uiso 0.591(10) 1 calc R U P A 1
C015 C 0.5180(8) 0.6533(7) 0.3375(3) 0.0688(15) Uani 0.591(10) 1 d G U P A 1
H015 H 0.534731 0.660432 0.387731 0.083 Uiso 0.591(10) 1 calc R U P A 1
C00U C 0.4417(8) 0.5683(7) 0.3214(4) 0.0508(14) Uani 0.591(10) 1 d G U P A 1
H00U H 0.407386 0.518542 0.360999 0.061 Uiso 0.591(10) 1 calc R U P A 1
C00M C 0.2318(3) 0.3004(2) 0.22838(17) 0.0368(7) Uani 1 1 d . . . . .
C00N C 0.5609(3) 0.2247(3) 0.17217(18) 0.0446(8) Uani 1 1 d . . . . .
C00O C 0.1709(3) 0.5564(3) 0.61261(19) 0.0457(8) Uani 1 1 d . . . . .
H00O H 0.209121 0.601363 0.571181 0.055 Uiso 1 1 calc R U . . .
C00P C -0.0853(4) 0.2026(3) 0.5519(2) 0.0512(9) Uani 1 1 d . . . . .
H00P H -0.096425 0.274083 0.526769 0.061 Uiso 1 1 calc R U . . .
C00Q C 0.3235(4) 0.0349(3) 0.57877(19) 0.0530(9) Uani 1 1 d . . . . .
H00Q H 0.414151 -0.002025 0.584775 0.064 Uiso 1 1 calc R U . . .
C00R C 0.0666(4) 0.0391(3) 0.59727(19) 0.0482(8) Uani 1 1 d . . . . .
C00S C 0.0737(4) 0.3880(3) 0.66143(19) 0.0488(8) Uani 1 1 d . . . . .
H00S H 0.044798 0.318531 0.653641 0.059 Uiso 1 1 calc R U . . .
C00W C 0.6286(4) 0.3212(3) 0.1602(2) 0.0576(9) Uani 1 1 d . . . . .
H00W H 0.635489 0.363122 0.202212 0.069 Uiso 1 1 calc R U . . .
C00X C 0.1535(4) 0.5950(3) 0.6871(2) 0.0583(10) Uani 1 1 d . . . . .
H00X H 0.180012 0.665253 0.695256 0.070 Uiso 1 1 calc R U . . .
C00Y C 0.0979(4) 0.5301(3) 0.7483(2) 0.0605(10) Uani 1 1 d . . . . .
H00Y H 0.086992 0.555594 0.798280 0.073 Uiso 1 1 calc R U . . .
C00Z C 0.2051(5) -0.0150(3) 0.6054(2) 0.0589(10) Uani 1 1 d . . . . .
H00Z H 0.215465 -0.086975 0.629871 0.071 Uiso 1 1 calc R U . . .
C010 C -0.0566(5) -0.0102(3) 0.6259(2) 0.0676(11) Uani 1 1 d . . . . .
H010 H -0.047890 -0.082288 0.650228 0.081 Uiso 1 1 calc R U . . .
C011 C 0.5495(4) 0.1620(3) 0.1090(2) 0.0618(10) Uani 1 1 d . . . . .
C012 C 0.0579(4) 0.4268(3) 0.7359(2) 0.0605(10) Uani 1 1 d . . . . .
H012 H 0.019808 0.382473 0.777737 0.073 Uiso 1 1 calc R U . . .
C013 C -0.2039(4) 0.1513(4) 0.5801(2) 0.0696(11) Uani 1 1 d . . . . .
H013 H -0.294759 0.187192 0.573485 0.084 Uiso 1 1 calc R U . . .
C014 C -0.1878(5) 0.0444(4) 0.6189(2) 0.0760(13) Uani 1 1 d . . . . .
H014 H -0.268591 0.010942 0.639997 0.091 Uiso 1 1 calc R U . . .
C017 C 0.6052(5) 0.2032(5) 0.0356(2) 0.0855(14) Uani 1 1 d . . . . .
H017 H 0.596097 0.164794 -0.007642 0.103 Uiso 1 1 calc R U . . .
C019 C 0.6860(6) 0.3559(5) 0.0870(3) 0.0885(15) Uani 1 1 d . . . . .
H019 H 0.734303 0.419538 0.079983 0.106 Uiso 1 1 calc R U . . .
C01A C 0.6728(6) 0.2986(5) 0.0257(3) 0.0980(17) Uani 1 1 d . . . . .
H01A H 0.709663 0.323755 -0.023852 0.118 Uiso 1 1 calc R U . . .
C01B C 0.4800(7) 0.0553(4) 0.1167(3) 0.1039(18) Uani 1 1 d . . . . .
H01B H 0.462059 0.036947 0.066754 0.156 Uiso 1 1 calc R U . . .
H01E H 0.390911 0.066759 0.151298 0.156 Uiso 1 1 calc R U . . .
H01F H 0.542463 -0.006212 0.136792 0.156 Uiso 1 1 calc R U . . .
C01E C 0.1271(7) 0.2724(5) -0.0472(2) 0.0861(18) Uani 0.534(4) 1 d G U P B 1
H01G H 0.104471 0.251944 -0.093728 0.103 Uiso 0.534(4) 1 calc R U P B 1
C01F C 0.0526(6) 0.2357(5) 0.0226(3) 0.0797(17) Uani 0.534(4) 1 d G U P B 1
H01I H -0.019800 0.190621 0.022818 0.096 Uiso 0.534(4) 1 calc R U P B 1
C01G C 0.0864(6) 0.2662(5) 0.0922(2) 0.0623(15) Uani 0.534(4) 1 d G U P B 1
H01J H 0.036632 0.241649 0.138920 0.075 Uiso 0.534(4) 1 calc R U P B 1
C00V C 0.1947(6) 0.3335(5) 0.0919(2) 0.0540(15) Uani 0.534(4) 1 d G U P B 1
C1 C 0.2692(5) 0.3703(5) 0.0221(3) 0.0672(15) Uani 0.534(4) 1 d G U P B 1
H1 H 0.341608 0.415324 0.021932 0.081 Uiso 0.534(4) 1 calc R U P B 1
C8 C 0.2354(6) 0.3397(5) -0.0475(2) 0.0862(17) Uani 0.534(4) 1 d G U P B 1
H8 H 0.285178 0.364297 -0.094172 0.103 Uiso 0.534(4) 1 calc R U P B 1
C2 C 0.1774(7) 0.3528(5) 0.0934(3) 0.0517(18) Uani 0.466(4) 1 d G U P B 2
C5 C 0.1791(7) 0.2434(4) 0.0688(3) 0.0716(19) Uani 0.466(4) 1 d G U P B 2
H5 H 0.217310 0.180690 0.097048 0.086 Uiso 0.466(4) 1 calc R U P B 2
C4 C 0.1237(8) 0.2279(4) 0.0019(4) 0.081(2) Uani 0.466(4) 1 d G U P B 2
H4 H 0.124886 0.154745 -0.014523 0.098 Uiso 0.466(4) 1 calc R U P B 2
C3 C 0.0666(8) 0.3217(6) -0.0403(3) 0.085(2) Uani 0.466(4) 1 d G U P B 2
H3 H 0.029591 0.311286 -0.085060 0.102 Uiso 0.466(4) 1 calc R U P B 2
C8A C 0.0649(7) 0.4310(5) -0.0158(3) 0.080(2) Uani 0.466(4) 1 d G U P B 2
H8A H 0.026719 0.493772 -0.044028 0.096 Uiso 0.466(4) 1 calc R U P B 2
C1A C 0.1203(7) 0.4466(4) 0.0511(3) 0.0617(18) Uani 0.466(4) 1 d G U P B 2
H1A H 0.119142 0.519718 0.067543 0.074 Uiso 0.466(4) 1 calc R U P B 2
C6 C 0.4042(10) 0.5626(7) 0.2501(6) 0.047(2) Uani 0.409(10) 1 d G U P A 2
C7 C 0.4710(13) 0.5616(9) 0.3153(6) 0.053(2) Uani 0.409(10) 1 d G U P A 2
H7 H 0.475553 0.497485 0.348692 0.063 Uiso 0.409(10) 1 calc R U P A 2
C0 C 0.5310(12) 0.6565(11) 0.3305(6) 0.069(2) Uani 0.409(10) 1 d G U P A 2
H0 H 0.575648 0.655793 0.374092 0.083 Uiso 0.409(10) 1 calc R U P A 2
C9 C 0.5242(11) 0.7523(9) 0.2805(6) 0.078(2) Uani 0.409(10) 1 d G U P A 2
H9 H 0.564314 0.815785 0.290704 0.094 Uiso 0.409(10) 1 calc R U P A 2
C01I C 0.4574(14) 0.7533(7) 0.2153(6) 0.079(2) Uani 0.409(10) 1 d G U P A 2
H01K H 0.452884 0.817471 0.181915 0.094 Uiso 0.409(10) 1 calc R U P A 2
C10 C 0.3975(12) 0.6585(8) 0.2001(5) 0.066(2) Uani 0.409(10) 1 d G U P A 2
H10 H 0.352787 0.659164 0.156515 0.079 Uiso 0.409(10) 1 calc R U P A 2
H004 H 0.139(3) 0.426(2) 0.3459(16) 0.024(7) Uiso 1 1 d . . . . .

loop_
_atom_site_aniso_label
_atom_site_aniso_U_11
_atom_site_aniso_U_22
_atom_site_aniso_U_33
_atom_site_aniso_U_23
_atom_site_aniso_U_13
_atom_site_aniso_U_12
O001 0.0379(12) 0.0514(13) 0.0324(11) 0.0056(9) -0.0092(9) -0.0009(9)
O002 0.0522(15) 0.0879(19) 0.0516(15) 0.0135(13) -0.0169(12) -0.0312(14)
O003 0.0732(16) 0.0427(13) 0.0490(14) 0.0060(10) -0.0167(12) -0.0213(12)
N004 0.0353(15) 0.0350(14) 0.0309(13) 0.0047(10) -0.0047(11) 0.0050(11)
N005 0.0517(16) 0.0440(15) 0.0336(14) 0.0037(11) -0.0147(12) -0.0118(12)
O006 0.099(2) 0.0437(15) 0.0477(15) -0.0008(11) 0.0064(13) 0.0194(13)
N007 0.0562(17) 0.0400(15) 0.0369(15) 0.0067(11) -0.0106(12) -0.0127(12)
C008 0.0345(16) 0.0329(15) 0.0300(15) -0.0002(12) -0.0047(12) -0.0004(12)
C009 0.0346(16) 0.0283(14) 0.0292(15) -0.0016(11) -0.0041(12) -0.0009(11)
C00A 0.0409(17) 0.0265(14) 0.0295(15) 0.0015(11) -0.0066(12) -0.0014(12)
C00B 0.0365(17) 0.0300(16) 0.0354(16) 0.0058(12) -0.0022(13) 0.0024(12)
C00C 0.0336(16) 0.0293(14) 0.0291(15) 0.0026(11) -0.0076(12) -0.0018(12)
C00D 0.0388(17) 0.0329(15) 0.0277(15) 0.0015(12) -0.0054(12) -0.0034(12)
C00E 0.0275(15) 0.0317(16) 0.0339(15) 0.0022(12) -0.0045(12) -0.0003(11)
C00F 0.0456(19) 0.0379(16) 0.0323(16) -0.0022(13) -0.0035(13) -0.0084(14)
C00G 0.0329(16) 0.0349(16) 0.0375(17) -0.0005(13) -0.0074(13) 0.0065(12)
C00H 0.0388(18) 0.0394(17) 0.0337(16) 0.0020(13) -0.0088(13) -0.0002(14)
C00I 0.0421(18) 0.0358(16) 0.0316(16) 0.0028(12) -0.0082(13) -0.0028(13)
C00J 0.0432(18) 0.0324(15) 0.0296(15) 0.0011(12) -0.0058(13) -0.0006(13)
C00K 0.0441(18) 0.0379(18) 0.0361(17) -0.0020(13) -0.0034(14) 0.0069(13)
C00L 0.050(3) 0.036(3) 0.053(2) 0.000(2) -0.010(2) -0.009(2)
C01C 0.069(4) 0.052(3) 0.076(3) 0.016(2) -0.018(3) -0.027(3)
C01H 0.084(4) 0.055(3) 0.103(3) 0.010(3) -0.021(3) -0.034(3)
C01D 0.080(4) 0.058(3) 0.111(3) -0.011(3) -0.024(3) -0.021(3)
C015 0.068(3) 0.057(3) 0.088(3) -0.022(2) -0.022(3) -0.011(2)
C00U 0.050(3) 0.044(3) 0.060(2) -0.013(2) -0.014(2) 0.000(2)
C00M 0.0434(18) 0.0323(16) 0.0342(16) 0.0016(12) -0.0084(13) -0.0020(13)
C00N 0.0431(18) 0.0501(19) 0.0372(18) -0.0056(14) -0.0017(14) 0.0018(15)
C00O 0.0433(19) 0.0475(19) 0.0472(19) -0.0030(15) -0.0122(15) -0.0025(15)
C00P 0.044(2) 0.061(2) 0.050(2) 0.0016(16) -0.0047(16) -0.0144(16)
C00Q 0.064(2) 0.0418(19) 0.0449(19) 0.0105(15) -0.0055(17) 0.0120(16)
C00R 0.067(2) 0.0364(17) 0.0408(18) -0.0015(14) 0.0011(16) -0.0143(16)
C00S 0.060(2) 0.0401(18) 0.0425(19) -0.0032(14) 0.0008(16) -0.0012(15)
C00W 0.057(2) 0.071(2) 0.044(2) -0.0049(17) 0.0030(17) -0.0174(19)
C00X 0.060(2) 0.059(2) 0.061(2) -0.0192(19) -0.0177(19) -0.0084(18)
C00Y 0.060(2) 0.075(3) 0.045(2) -0.0189(19) -0.0116(17) 0.007(2)
C00Z 0.087(3) 0.0309(17) 0.051(2) 0.0112(15) 0.0019(19) -0.0012(18)
C010 0.093(3) 0.051(2) 0.060(2) -0.0007(18) 0.006(2) -0.038(2)
C011 0.068(3) 0.072(3) 0.043(2) -0.0141(18) 0.0024(18) -0.007(2)
C012 0.074(3) 0.065(2) 0.0361(19) 0.0022(17) -0.0010(17) 0.0013(19)
C013 0.050(2) 0.095(3) 0.068(3) -0.010(2) -0.0028(19) -0.026(2)
C014 0.081(3) 0.089(3) 0.065(3) -0.016(2) 0.011(2) -0.054(3)
C017 0.097(4) 0.124(4) 0.038(2) -0.023(2) 0.000(2) -0.024(3)
C019 0.101(4) 0.110(4) 0.056(3) -0.004(3) 0.019(2) -0.050(3)
C01A 0.113(4) 0.133(5) 0.046(3) 0.005(3) 0.014(3) -0.046(4)
C01B 0.152(5) 0.092(4) 0.074(3) -0.037(3) 0.005(3) -0.046(3)
C01E 0.117(4) 0.094(4) 0.055(3) -0.014(3) -0.032(3) -0.014(3)
C01F 0.102(4) 0.086(4) 0.062(3) -0.016(3) -0.034(3) -0.021(3)
C01G 0.080(3) 0.061(3) 0.053(3) -0.008(2) -0.023(3) -0.018(3)
C00V 0.070(3) 0.055(3) 0.041(2) 0.001(2) -0.019(2) -0.012(2)
C1 0.089(3) 0.074(3) 0.041(2) 0.001(2) -0.014(2) -0.017(3)
C8 0.115(4) 0.104(4) 0.045(2) -0.006(3) -0.022(3) -0.019(3)
C2 0.065(4) 0.060(4) 0.037(3) 0.006(3) -0.019(3) -0.019(3)
C5 0.097(4) 0.074(4) 0.051(3) -0.004(3) -0.028(3) -0.016(4)
C4 0.107(4) 0.089(4) 0.057(4) -0.015(3) -0.027(4) -0.024(4)
C3 0.107(5) 0.105(5) 0.052(4) -0.008(4) -0.033(4) -0.018(4)
C8A 0.096(5) 0.099(4) 0.051(4) 0.013(4) -0.030(4) -0.018(4)
C1A 0.075(4) 0.071(4) 0.045(3) 0.009(3) -0.020(3) -0.021(3)
C6 0.053(4) 0.041(4) 0.050(4) 0.004(3) -0.008(3) -0.014(3)
C7 0.053(4) 0.043(4) 0.065(4) -0.012(3) -0.012(3) -0.011(3)
C0 0.066(4) 0.058(4) 0.088(4) -0.021(4) -0.017(4) -0.010(4)
C9 0.078(4) 0.054(4) 0.108(4) -0.015(4) -0.015(4) -0.025(4)
C01I 0.087(5) 0.058(4) 0.094(4) 0.006(4) -0.011(4) -0.025(4)
C10 0.077(5) 0.051(4) 0.073(4) 0.006(3) -0.011(4) -0.023(4)

loop_
_atom_type_symbol
_atom_type_description
_atom_type_scat_dispersion_real
_atom_type_scat_dispersion_imag
_atom_type_scat_source
C C 0.0033 0.0016 'International Tables Vol C Tables 4.2.6.8 and 6.1.1.4'
H H 0.0000 0.0000 'International Tables Vol C Tables 4.2.6.8 and 6.1.1.4'
N N 0.0061 0.0033 'International Tables Vol C Tables 4.2.6.8 and 6.1.1.4'
O O 0.0106 0.0060 'International Tables Vol C Tables 4.2.6.8 and 6.1.1.4'

loop_
_geom_angle_atom_site_label_1
_geom_angle_atom_site_label_2
_geom_angle_atom_site_label_3
_geom_angle
_geom_angle_site_symmetry_1
_geom_angle_site_symmetry_3
_geom_angle_publ_flag
C00H O001 C00J 122.1(2) . . ?
C00C N004 C00D 107.8(2) . . ?
C00C N004 H004 113.8(19) . . ?
C00D N004 H004 108.5(19) . . ?
C00M N005 N007 112.4(2) . . ?
C00M N005 C00V 125.9(3) . . ?
C00M N005 C2 131.8(3) . . ?
C00V N005 N007 121.0(3) . . ?
C2 N005 N007 115.8(3) . . ?
C00I N007 N005 108.5(2) . . ?
C009 C008 H008 108.1 . . ?
C009 C008 C00D 104.9(2) . . ?
C009 C008 C00K 112.5(2) . . ?
C00D C008 H008 108.1 . . ?
C00K C008 H008 108.1 . . ?
C00K C008 C00D 115.0(2) . . ?
C008 C009 H009 108.9 . . ?
C008 C009 C00C 105.8(2) . . ?
C00C C009 H009 108.9 . . ?
C00H C009 C008 110.9(2) . . ?
C00H C009 H009 108.9 . . ?
C00H C009 C00C 113.4(2) . . ?
C00F C00A C00E 123.2(3) . . ?
C00J C00A C00E 117.9(3) . . ?
C00J C00A C00F 118.5(3) . . ?
C00E C00B H00B 114.9 . . ?
C00E C00B C00G 130.3(3) . . ?
C00G C00B H00B 114.9 . . ?
N004 C00C C009 102.6(2) . . ?
N004 C00C H00C 109.3 . . ?
N004 C00C C00E 115.1(2) . . ?
C009 C00C H00C 109.3 . . ?
C00E C00C C009 111.2(2) . . ?
C00E C00C H00C 109.3 . . ?
N004 C00D C008 101.4(2) . . ?
N004 C00D C00I 112.0(2) . . ?
N004 C00D C00M 114.9(2) . . ?
C00I C00D C008 118.7(2) . . ?
C00I C00D C00M 100.6(2) . . ?
C00M C00D C008 110.0(2) . . ?
C00A C00E C00C 108.8(2) . . ?
C00B C00E C00A 127.6(3) . . ?
C00B C00E C00C 123.1(2) . . ?
C00A C00F C00R 119.0(3) . . ?
C00P C00F C00A 122.5(3) . . ?
C00P C00F C00R 118.5(3) . . ?
C00O C00G C00B 117.4(3) . . ?
C00S C00G C00B 124.5(3) . . ?
C00S C00G C00O 118.1(3) . . ?
O001 C00H C009 118.5(3) . . ?
O002 C00H O001 116.8(3) . . ?
O002 C00H C009 124.7(3) . . ?
N007 C00I C00D 112.5(3) . . ?
N007 C00I C00L 120.2(4) . . ?
N007 C00I C6 120.8(5) . . ?
C00L C00I C00D 127.2(4) . . ?
C6 C00I C00D 126.5(5) . . ?
C00A C00J O001 121.2(2) . . ?
C00A C00J C00Q 123.1(3) . . ?
C00Q C00J O001 115.5(3) . . ?
O006 C00K C008 120.1(3) . . ?
O006 C00K C00N 122.0(3) . . ?
C00N C00K C008 117.9(3) . . ?
C01C C00L C00I 120.2(5) . . ?
C01C C00L C00U 120.0 . . ?
C00U C00L C00I 119.7(5) . . ?
C00L C01C H01C 120.0 . . ?
C00L C01C C01H 120.0 . . ?
C01H C01C H01C 120.0 . . ?
C01C C01H H01H 120.0 . . ?
C01D C01H C01C 120.0 . . ?
C01D C01H H01H 120.0 . . ?
C01H C01D H01D 120.0 . . ?
C01H C01D C015 120.0 . . ?
C015 C01D H01D 120.0 . . ?
C01D C015 H015 120.0 . . ?
C00U C015 C01D 120.0 . . ?
C00U C015 H015 120.0 . . ?
C00L C00U H00U 120.0 . . ?
C015 C00U C00L 120.0 . . ?
C015 C00U H00U 120.0 . . ?
O003 C00M N005 126.9(3) . . ?
O003 C00M C00D 127.3(3) . . ?
N005 C00M C00D 105.9(2) . . ?
C00W C00N C00K 119.1(3) . . ?
C00W C00N C011 119.7(3) . . ?
C011 C00N C00K 121.2(3) . . ?
C00G C00O H00O 119.4 . . ?
C00G C00O C00X 121.2(3) . . ?
C00X C00O H00O 119.4 . . ?
C00F C00P H00P 119.4 . . ?
C013 C00P C00F 121.2(3) . . ?
C013 C00P H00P 119.4 . . ?
C00J C00Q H00Q 120.6 . . ?
C00Z C00Q C00J 118.7(3) . . ?
C00Z C00Q H00Q 120.6 . . ?
C00Z C00R C00F 118.7(3) . . ?
C010 C00R C00F 118.8(4) . . ?
C010 C00R C00Z 122.5(3) . . ?
C00G C00S H00S 119.8 . . ?
C00G C00S C012 120.3(3) . . ?
C012 C00S H00S 119.8 . . ?
C00N C00W H00W 119.6 . . ?
C019 C00W C00N 120.8(4) . . ?
C019 C00W H00W 119.6 . . ?
C00O C00X H00X 120.0 . . ?
C00Y C00X C00O 120.1(3) . . ?
C00Y C00X H00X 120.0 . . ?
C00X C00Y H00Y 120.1 . . ?
C00X C00Y C012 119.7(3) . . ?
C012 C00Y H00Y 120.1 . . ?
C00Q C00Z C00R 121.8(3) . . ?
C00Q C00Z H00Z 119.1 . . ?
C00R C00Z H00Z 119.1 . . ?
C00R C010 H010 119.4 . . ?
C014 C010 C00R 121.3(4) . . ?
C014 C010 H010 119.4 . . ?
C00N C011 C01B 123.4(3) . . ?
C017 C011 C00N 117.2(4) . . ?
C017 C011 C01B 119.4(4) . . ?
C00S C012 H012 119.7 . . ?
C00Y C012 C00S 120.6(3) . . ?
C00Y C012 H012 119.7 . . ?
C00P C013 H013 120.2 . . ?
C00P C013 C014 119.6(4) . . ?
C014 C013 H013 120.2 . . ?
C010 C014 C013 120.6(4) . . ?
C010 C014 H014 119.7 . . ?
C013 C014 H014 119.7 . . ?
C011 C017 H017 119.1 . . ?
C01A C017 C011 121.7(4) . . ?
C01A C017 H017 119.1 . . ?
C00W C019 H019 119.9 . . ?
C01A C019 C00W 120.3(4) . . ?
C01A C019 H019 119.9 . . ?
C017 C01A H01A 119.9 . . ?
C019 C01A C017 120.3(4) . . ?
C019 C01A H01A 119.9 . . ?
C011 C01B H01B 109.5 . . ?
C011 C01B H01E 109.5 . . ?
C011 C01B H01F 109.5 . . ?
H01B C01B H01E 109.5 . . ?
H01B C01B H01F 109.5 . . ?
H01E C01B H01F 109.5 . . ?
C01F C01E H01G 120.0 . . ?
C01F C01E C8 120.0 . . ?
C8 C01E H01G 120.0 . . ?
C01E C01F H01I 120.0 . . ?
C01G C01F C01E 120.0 . . ?
C01G C01F H01I 120.0 . . ?
C01F C01G H01J 120.0 . . ?
C01F C01G C00V 120.0 . . ?
C00V C01G H01J 120.0 . . ?
C01G C00V N005 121.5(3) . . ?
C1 C00V N005 118.5(3) . . ?
C1 C00V C01G 120.0 . . ?
C00V C1 H1 120.0 . . ?
C8 C1 C00V 120.0 . . ?
C8 C1 H1 120.0 . . ?
C01E C8 H8 120.0 . . ?
C1 C8 C01E 120.0 . . ?
C1 C8 H8 120.0 . . ?
C5 C2 N005 118.7(4) . . ?
C5 C2 C1A 120.0 . . ?
C1A C2 N005 121.3(4) . . ?
C2 C5 H5 120.0 . . ?
C2 C5 C4 120.0 . . ?
C4 C5 H5 120.0 . . ?
C5 C4 H4 120.0 . . ?
C3 C4 C5 120.0 . . ?
C3 C4 H4 120.0 . . ?
C4 C3 H3 120.0 . . ?
C8A C3 C4 120.0 . . ?
C8A C3 H3 120.0 . . ?
C3 C8A H8A 120.0 . . ?
C1A C8A C3 120.0 . . ?
C1A C8A H8A 120.0 . . ?
C2 C1A H1A 120.0 . . ?
C8A C1A C2 120.0 . . ?
C8A C1A H1A 120.0 . . ?
C7 C6 C00I 123.4(6) . . ?
C7 C6 C10 120.0 . . ?
C10 C6 C00I 116.6(6) . . ?
C6 C7 H7 120.0 . . ?
C0 C7 C6 120.0 . . ?
C0 C7 H7 120.0 . . ?
C7 C0 H0 120.0 . . ?
C9 C0 C7 120.0 . . ?
C9 C0 H0 120.0 . . ?
C0 C9 H9 120.0 . . ?
C0 C9 C01I 120.0 . . ?
C01I C9 H9 120.0 . . ?
C9 C01I H01K 120.0 . . ?
C10 C01I C9 120.0 . . ?
C10 C01I H01K 120.0 . . ?
C6 C10 H10 120.0 . . ?
C01I C10 C6 120.0 . . ?
C01I C10 H10 120.0 . . ?

loop_
_geom_bond_atom_site_label_1
_geom_bond_atom_site_label_2
_geom_bond_distance
_geom_bond_site_symmetry_2
_geom_bond_publ_flag
O001 C00H 1.356(3) . ?
O001 C00J 1.404(4) . ?
O002 C00H 1.190(4) . ?
O003 C00M 1.208(3) . ?
N004 C00C 1.452(3) . ?
N004 C00D 1.460(4) . ?
N004 H004 0.83(3) . ?
N005 N007 1.407(3) . ?
N005 C00M 1.367(4) . ?
N005 C00V 1.404(4) . ?
N005 C2 1.394(5) . ?
O006 C00K 1.205(4) . ?
N007 C00I 1.287(4) . ?
C008 H008 0.9800 . ?
C008 C009 1.525(4) . ?
C008 C00D 1.566(4) . ?
C008 C00K 1.531(4) . ?
C009 H009 0.9800 . ?
C009 C00C 1.555(4) . ?
C009 C00H 1.514(4) . ?
C00A C00E 1.487(4) . ?
C00A C00F 1.424(4) . ?
C00A C00J 1.359(4) . ?
C00B H00B 0.9300 . ?
C00B C00E 1.328(4) . ?
C00B C00G 1.469(4) . ?
C00C H00C 0.9800 . ?
C00C C00E 1.505(4) . ?
C00D C00I 1.509(4) . ?
C00D C00M 1.529(4) . ?
C00F C00P 1.391(5) . ?
C00F C00R 1.427(4) . ?
C00G C00O 1.385(4) . ?
C00G C00S 1.382(4) . ?
C00I C00L 1.470(6) . ?
C00I C6 1.473(9) . ?
C00J C00Q 1.401(4) . ?
C00K C00N 1.486(4) . ?
C00L C01C 1.3900 . ?
C00L C00U 1.3900 . ?
C01C H01C 0.9300 . ?
C01C C01H 1.3900 . ?
C01H H01H 0.9300 . ?
C01H C01D 1.3900 . ?
C01D H01D 0.9300 . ?
C01D C015 1.3900 . ?
C015 H015 0.9300 . ?
C015 C00U 1.3900 . ?
C00U H00U 0.9300 . ?
C00N C00W 1.380(5) . ?
C00N C011 1.398(5) . ?
C00O H00O 0.9300 . ?
C00O C00X 1.388(5) . ?
C00P H00P 0.9300 . ?
C00P C013 1.368(5) . ?
C00Q H00Q 0.9300 . ?
C00Q C00Z 1.351(5) . ?
C00R C00Z 1.408(5) . ?
C00R C010 1.393(5) . ?
C00S H00S 0.9300 . ?
C00S C012 1.389(5) . ?
C00W H00W 0.9300 . ?
C00W C019 1.373(5) . ?
C00X H00X 0.9300 . ?
C00X C00Y 1.360(5) . ?
C00Y H00Y 0.9300 . ?
C00Y C012 1.374(6) . ?
C00Z H00Z 0.9300 . ?
C010 H010 0.9300 . ?
C010 C014 1.344(6) . ?
C011 C017 1.396(6) . ?
C011 C01B 1.498(6) . ?
C012 H012 0.9300 . ?
C013 H013 0.9300 . ?
C013 C014 1.400(6) . ?
C014 H014 0.9300 . ?
C017 H017 0.9300 . ?
C017 C01A 1.368(7) . ?
C019 H019 0.9300 . ?
C019 C01A 1.338(7) . ?
C01A H01A 0.9300 . ?
C01B H01B 0.9600 . ?
C01B H01E 0.9600 . ?
C01B H01F 0.9600 . ?
C01E H01G 0.9300 . ?
C01E C01F 1.3900 . ?
C01E C8 1.3900 . ?
C01F H01I 0.9300 . ?
C01F C01G 1.3900 . ?
C01G H01J 0.9300 . ?
C01G C00V 1.3900 . ?
C00V C1 1.3900 . ?
C1 H1 0.9300 . ?
C1 C8 1.3900 . ?
C8 H8 0.9300 . ?
C2 C5 1.3900 . ?
C2 C1A 1.3900 . ?
C5 H5 0.9300 . ?
C5 C4 1.3900 . ?
C4 H4 0.9300 . ?
C4 C3 1.3900 . ?
C3 H3 0.9300 . ?
C3 C8A 1.3900 . ?
C8A H8A 0.9300 . ?
C8A C1A 1.3900 . ?
C1A H1A 0.9300 . ?
C6 C7 1.3900 . ?
C6 C10 1.3900 . ?
C7 H7 0.9300 . ?
C7 C0 1.3900 . ?
C0 H0 0.9300 . ?
C0 C9 1.3900 . ?
C9 H9 0.9300 . ?
C9 C01I 1.3900 . ?
C01I H01K 0.9300 . ?
C01I C10 1.3900 . ?
C10 H10 0.9300 . ?

loop_
_geom_torsion_atom_site_label_1
_geom_torsion_atom_site_label_2
_geom_torsion_atom_site_label_3
_geom_torsion_atom_site_label_4
_geom_torsion
_geom_torsion_site_symmetry_1
_geom_torsion_site_symmetry_2
_geom_torsion_site_symmetry_3
_geom_torsion_site_symmetry_4
_geom_torsion_publ_flag
O001 C00J C00Q C00Z 177.5(3) . . . . ?
N004 C00C C00E C00A -178.9(2) . . . . ?
N004 C00C C00E C00B -6.6(4) . . . . ?
N004 C00D C00I N007 -122.5(3) . . . . ?
N004 C00D C00I C00L 59.5(5) . . . . ?
N004 C00D C00I C6 53.0(6) . . . . ?
N004 C00D C00M O003 -59.1(4) . . . . ?
N004 C00D C00M N005 120.9(3) . . . . ?
N005 N007 C00I C00D -0.4(3) . . . . ?
N005 N007 C00I C00L 177.7(4) . . . . ?
N005 N007 C00I C6 -176.2(5) . . . . ?
N005 C00V C1 C8 179.7(5) . . . . ?
N005 C2 C5 C4 179.2(6) . . . . ?
N005 C2 C1A C8A -179.2(6) . . . . ?
O006 C00K C00N C00W -140.2(4) . . . . ?
O006 C00K C00N C011 38.3(5) . . . . ?
N007 N005 C00M O003 179.2(3) . . . . ?
N007 N005 C00M C00D -0.8(3) . . . . ?
N007 N005 C00V C01G -155.0(3) . . . . ?
N007 N005 C00V C1 25.3(5) . . . . ?
N007 N005 C2 C5 148.0(3) . . . . ?
N007 N005 C2 C1A -32.7(5) . . . . ?
N007 C00I C00L C01C -12.7(6) . . . . ?
N007 C00I C00L C00U 169.2(4) . . . . ?
N007 C00I C6 C7 -170.6(5) . . . . ?
N007 C00I C6 C10 8.6(8) . . . . ?
C008 C009 C00C N004 -20.0(3) . . . . ?
C008 C009 C00C C00E -143.5(2) . . . . ?
C008 C009 C00H O001 -170.5(2) . . . . ?
C008 C009 C00H O002 5.9(4) . . . . ?
C008 C00D C00I N007 119.8(3) . . . . ?
C008 C00D C00I C00L -58.1(5) . . . . ?
C008 C00D C00I C6 -64.6(6) . . . . ?
C008 C00D C00M O003 54.5(4) . . . . ?
C008 C00D C00M N005 -125.4(3) . . . . ?
C008 C00K C00N C00W 39.1(4) . . . . ?
C008 C00K C00N C011 -142.5(3) . . . . ?
C009 C008 C00D N004 27.3(3) . . . . ?
C009 C008 C00D C00I 150.3(2) . . . . ?
C009 C008 C00D C00M -94.7(3) . . . . ?
C009 C008 C00K O006 -4.9(4) . . . . ?
C009 C008 C00K C00N 175.8(3) . . . . ?
C009 C00C C00E C00A -62.8(3) . . . . ?
C009 C00C C00E C00B 109.5(3) . . . . ?
C00A C00F C00P C013 -177.6(3) . . . . ?
C00A C00F C00R C00Z -1.2(5) . . . . ?
C00A C00F C00R C010 177.1(3) . . . . ?
C00A C00J C00Q C00Z 2.5(5) . . . . ?
C00B C00G C00O C00X -178.8(3) . . . . ?
C00B C00G C00S C012 178.3(3) . . . . ?
C00C N004 C00D C008 -42.4(3) . . . . ?
C00C N004 C00D C00I -169.9(2) . . . . ?
C00C N004 C00D C00M 76.2(3) . . . . ?
C00C C009 C00H O001 70.6(3) . . . . ?
C00C C009 C00H O002 -113.0(3) . . . . ?
C00D N004 C00C C009 39.7(3) . . . . ?
C00D N004 C00C C00E 160.5(2) . . . . ?
C00D C008 C009 C00C -4.6(3) . . . . ?
C00D C008 C009 C00H -127.9(2) . . . . ?
C00D C008 C00K O006 -124.9(3) . . . . ?
C00D C008 C00K C00N 55.8(4) . . . . ?
C00D C00I C00L C01C 165.1(4) . . . . ?
C00D C00I C00L C00U -12.9(6) . . . . ?
C00D C00I C6 C7 14.2(8) . . . . ?
C00D C00I C6 C10 -166.6(5) . . . . ?
C00E C00A C00F C00P -5.3(5) . . . . ?
C00E C00A C00F C00R 175.7(3) . . . . ?
C00E C00A C00J O001 8.5(4) . . . . ?
C00E C00A C00J C00Q -176.8(3) . . . . ?
C00E C00B C00G C00O 156.4(3) . . . . ?
C00E C00B C00G C00S -23.4(5) . . . . ?
C00F C00A C00E C00B 90.0(4) . . . . ?
C00F C00A C00E C00C -98.2(3) . . . . ?
C00F C00A C00J O001 -178.8(2) . . . . ?
C00F C00A C00J C00Q -4.0(4) . . . . ?
C00F C00P C013 C014 0.9(6) . . . . ?
C00F C00R C00Z C00Q -0.4(5) . . . . ?
C00F C00R C010 C014 0.1(6) . . . . ?
C00G C00B C00E C00A -2.2(5) . . . . ?
C00G C00B C00E C00C -172.9(3) . . . . ?
C00G C00O C00X C00Y 0.1(5) . . . . ?
C00G C00S C012 C00Y 1.1(6) . . . . ?
C00H O001 C00J C00A -48.7(4) . . . . ?
C00H O001 C00J C00Q 136.2(3) . . . . ?
C00H C009 C00C N004 101.8(3) . . . . ?
C00H C009 C00C C00E -21.7(3) . . . . ?
C00I C00D C00M O003 -179.5(3) . . . . ?
C00I C00D C00M N005 0.5(3) . . . . ?
C00I C00L C01C C01H -178.1(5) . . . . ?
C00I C00L C00U C015 178.1(5) . . . . ?
C00I C6 C7 C0 179.1(8) . . . . ?
C00I C6 C10 C01I -179.2(7) . . . . ?
C00J O001 C00H O002 170.0(3) . . . . ?
C00J O001 C00H C009 -13.3(4) . . . . ?
C00J C00A C00E C00B -97.7(4) . . . . ?
C00J C00A C00E C00C 74.2(3) . . . . ?
C00J C00A C00F C00P -177.6(3) . . . . ?
C00J C00A C00F C00R 3.3(4) . . . . ?
C00J C00Q C00Z C00R -0.1(5) . . . . ?
C00K C008 C009 C00C -130.3(2) . . . . ?
C00K C008 C009 C00H 106.4(3) . . . . ?
C00K C008 C00D N004 151.4(2) . . . . ?
C00K C008 C00D C00I -85.6(3) . . . . ?
C00K C008 C00D C00M 29.4(3) . . . . ?
C00K C00N C00W C019 178.0(4) . . . . ?
C00K C00N C011 C017 179.8(4) . . . . ?
C00K C00N C011 C01B 0.5(6) . . . . ?
C00L C01C C01H C01D 0.0 . . . . ?
C01C C00L C00U C015 0.0 . . . . ?
C01C C01H C01D C015 0.0 . . . . ?
C01H C01D C015 C00U 0.0 . . . . ?
C01D C015 C00U C00L 0.0 . . . . ?
C00U C00L C01C C01H 0.0 . . . . ?
C00M N005 N007 C00I 0.8(4) . . . . ?
C00M N005 C00V C01G 35.4(6) . . . . ?
C00M N005 C00V C1 -144.3(3) . . . . ?
C00M N005 C2 C5 -34.0(6) . . . . ?
C00M N005 C2 C1A 145.2(4) . . . . ?
C00M C00D C00I N007 -0.1(3) . . . . ?
C00M C00D C00I C00L -178.0(4) . . . . ?
C00M C00D C00I C6 175.5(5) . . . . ?
C00N C00W C019 C01A 2.2(8) . . . . ?
C00N C011 C017 C01A 2.3(7) . . . . ?
C00O C00G C00S C012 -1.5(5) . . . . ?
C00O C00X C00Y C012 -0.5(6) . . . . ?
C00P C00F C00R C00Z 179.7(3) . . . . ?
C00P C00F C00R C010 -2.0(5) . . . . ?
C00P C013 C014 C010 -2.8(6) . . . . ?
C00R C00F C00P C013 1.4(5) . . . . ?
C00R C010 C014 C013 2.2(6) . . . . ?
C00S C00G C00O C00X 1.0(5) . . . . ?
C00W C00N C011 C017 -1.7(6) . . . . ?
C00W C00N C011 C01B 178.9(4) . . . . ?
C00W C019 C01A C017 -1.7(9) . . . . ?
C00X C00Y C012 C00S 0.0(6) . . . . ?
C00Z C00R C010 C014 178.4(4) . . . . ?
C010 C00R C00Z C00Q -178.7(3) . . . . ?
C011 C00N C00W C019 -0.5(6) . . . . ?
C011 C017 C01A C019 -0.6(9) . . . . ?
C01B C011 C017 C01A -178.4(5) . . . . ?
C01E C01F C01G C00V 0.0 . . . . ?
C01F C01E C8 C1 0.0 . . . . ?
C01F C01G C00V N005 -179.7(5) . . . . ?
C01F C01G C00V C1 0.0 . . . . ?
C01G C00V C1 C8 0.0 . . . . ?
C00V N005 N007 C00I -170.1(4) . . . . ?
C00V N005 C00M O003 -10.4(6) . . . . ?
C00V N005 C00M C00D 169.6(4) . . . . ?
C00V C1 C8 C01E 0.0 . . . . ?
C8 C01E C01F C01G 0.0 . . . . ?
C2 N005 N007 C00I 179.2(4) . . . . ?
C2 N005 C00M O003 1.2(6) . . . . ?
C2 N005 C00M C00D -178.8(4) . . . . ?
C2 C5 C4 C3 0.0 . . . . ?
C5 C2 C1A C8A 0.0 . . . . ?
C5 C4 C3 C8A 0.0 . . . . ?
C4 C3 C8A C1A 0.0 . . . . ?
C3 C8A C1A C2 0.0 . . . . ?
C1A C2 C5 C4 0.0 . . . . ?
C6 C7 C0 C9 0.0 . . . . ?
C7 C6 C10 C01I 0.0 . . . . ?
C7 C0 C9 C01I 0.0 . . . . ?
C0 C9 C01I C10 0.0 . . . . ?
C9 C01I C10 C6 0.0 . . . . ?
C10 C6 C7 C0 0.0 . . . . ?

loop_
_smtbx_masks_void_nr
_smtbx_masks_void_average_x
_smtbx_masks_void_average_y
_smtbx_masks_void_average_z
_smtbx_masks_void_volume
_smtbx_masks_void_count_electrons
_smtbx_masks_void_content
1 0.000 0.000 0.000 334.6 79.9 ?
2 0.500 0.500 0.500 17.2 0.0 ?
